data_2216630
loop_
_publ_author_name
'Hongyun Wang'
'Handong Yin'
'Daqi Wang'

_publ_section_title <i>catena</i>-Poly[[chloridodimethyltin(IV)]-\m-thiophene-2-acetato-\k^2^<i>O</i>:<i>O</i>']
_journal_coeditor_code LH2549
_journal_issue 12
_journal_name_full 'Acta Crystallographica Section E'
_journal_page_first m3012
_journal_page_last m3012
_journal_paper_doi 10.1107/S1600536807056784
_journal_volume 63
_journal_year 2007
_chemical_formula_iupac '[Sn (C H3)2 (C6 H5 O2 S) Cl]'
_chemical_formula_moiety 'C8 H11 Cl O2 S Sn'
_chemical_formula_sum 'C8 H11 Cl O2 S Sn'
_chemical_formula_weight 325.37
_chemical_name_systematic
;
catena-Poly[[dichloridodimethyltin(IV)]-\m-thiophene-2-acetato-\k^2^O:O']
;
_space_group_IT_number 2
_symmetry_cell_setting triclinic
_symmetry_space_group_name_Hall '-P 1'
_symmetry_space_group_name_H-M 'P -1'
_atom_sites_solution_hydrogens geom
_atom_sites_solution_primary direct
_atom_sites_solution_secondary difmap
_audit_creation_method SHELXL-97
_cell_angle_alpha 97.898(2)
_cell_angle_beta 93.287(2)
_cell_angle_gamma 99.948(2)
_cell_formula_units_Z 4
_cell_length_a 9.2189(18)
_cell_length_b 10.591(2)
_cell_length_c 12.226(2)
_cell_measurement_reflns_used 4001
_cell_measurement_temperature 298(2)
_cell_measurement_theta_max 28.06
_cell_measurement_theta_min 2.25
_cell_volume 1160.6(4)
_computing_cell_refinement 'SAINT (Siemens, 1996)'
_computing_data_collection 'SMART (Siemens, 1996)'
_computing_data_reduction SAINT
_computing_molecular_graphics 'SHELXTL (Sheldrick, 1997b)'
_computing_publication_material SHELXTL
_computing_structure_refinement 'SHELXL97 (Sheldrick, 1997a)'
_computing_structure_solution 'SHELXS97 (Sheldrick, 1997a)'
_diffrn_ambient_temperature 298(2)
_diffrn_measured_fraction_theta_full 0.982
_diffrn_measured_fraction_theta_max 0.982
_diffrn_measurement_device_type 'Bruker SMART CCD'
_diffrn_measurement_method '\f and \w scans'
_diffrn_radiation_monochromator graphite
_diffrn_radiation_source 'fine-focus sealed tube'
_diffrn_radiation_type MoK\a
_diffrn_radiation_wavelength 0.71073
_diffrn_reflns_av_R_equivalents 0.0165
_diffrn_reflns_av_sigmaI/netI 0.0324
_diffrn_reflns_limit_h_max 10
_diffrn_reflns_limit_h_min -10
_diffrn_reflns_limit_k_max 12
_diffrn_reflns_limit_k_min -10
_diffrn_reflns_limit_l_max 14
_diffrn_reflns_limit_l_min -11
_diffrn_reflns_number 6038
_diffrn_reflns_theta_full 25.01
_diffrn_reflns_theta_max 25.01
_diffrn_reflns_theta_min 1.69
_exptl_absorpt_coefficient_mu 2.579
_exptl_absorpt_correction_T_max 0.4407
_exptl_absorpt_correction_T_min 0.3418
_exptl_absorpt_correction_type multi-scan
_exptl_absorpt_process_details '(SADABS; Sheldrick, 1996)'
_exptl_crystal_colour colourless
_exptl_crystal_density_diffrn 1.862
_exptl_crystal_density_method 'not measured'
_exptl_crystal_description block
_exptl_crystal_F_000 632
_exptl_crystal_size_max 0.53
_exptl_crystal_size_mid 0.42
_exptl_crystal_size_min 0.38
_refine_diff_density_max 0.527
_refine_diff_density_min -0.870
_refine_ls_extinction_method none
_refine_ls_goodness_of_fit_ref 1.001
_refine_ls_hydrogen_treatment constr
_refine_ls_matrix_type full
_refine_ls_number_parameters 289
_refine_ls_number_reflns 4020
_refine_ls_number_restraints 0
_refine_ls_restrained_S_all 1.001
_refine_ls_R_factor_all 0.0405
_refine_ls_R_factor_gt 0.0292
_refine_ls_shift/su_max 0.001
_refine_ls_shift/su_mean 0.000
_refine_ls_structure_factor_coef Fsqd
_refine_ls_weighting_details 'calc w=1/[\s^2^(Fo^2^)+(0.0500P)^2^+1.0989P] where P=(Fo^2^+2Fc^2^)/3'
_refine_ls_weighting_scheme calc
_refine_ls_wR_factor_gt 0.0751
_refine_ls_wR_factor_ref 0.0863
_reflns_number_gt 3265
_reflns_number_total 4020
_reflns_threshold_expression I>2\s(I)
_cod_data_source_file lh2549.cif
_cod_data_source_block I
_cod_depositor_comments
;
The following automatic conversions were performed:
'_symmetry_cell_setting' value 'Triclinic' changed to 'triclinic'
according to '/home/saulius/struct/CIF-dictionaries/cif_core.dic'
dictionary named 'cif_core.dic' version 2.4.1 from 2010-06-29.

Automatic conversion script
Id: cif_fix_enum 1527 2010-12-29 10:47:43Z saulius 

The following automatic conversions were performed:

'_symmetry_cell_setting' value 'Triclinic' changed to 'triclinic'
according to /home/saulius/struct/CIF-dictionaries/cif_core.dic
dictionary named 'cif_core.dic' version 2.4.1 from 2010-06-29.

Automatic conversion script
Id: cif_fix_values 1715 2011-07-08 13:25:40Z adriana 
;
_cod_database_code 2216630
_cod_database_fobs_code 2216630

loop_
_symmetry_equiv_pos_as_xyz
'x, y, z'
'-x, -y, -z'

loop_
_atom_site_type_symbol
_atom_site_label
_atom_site_fract_x
_atom_site_fract_y
_atom_site_fract_z
_atom_site_U_iso_or_equiv
_atom_site_adp_type
_atom_site_calc_flag
_atom_site_refinement_flags
_atom_site_occupancy
_atom_site_disorder_assembly
_atom_site_disorder_group
Sn Sn1 0.62273(3) 0.74816(3) 0.10589(2) 0.03419(11) Uani d . 1 . .
Sn Sn2 1.14767(3) 0.81755(3) 0.23097(3) 0.03814(12) Uani d . 1 . .
Cl Cl1 0.79330(14) 0.67290(15) -0.01443(11) 0.0558(4) Uani d . 1 . .
Cl Cl2 1.36682(14) 0.88314(17) 0.35067(12) 0.0627(4) Uani d . 1 . .
O O1 0.8452(4) 0.8005(4) 0.2392(3) 0.0470(8) Uani d . 1 . .
O O2 1.0249(3) 0.8696(4) 0.3698(3) 0.0466(8) Uani d . 1 . .
O O3 0.4573(3) 0.6910(3) -0.0316(3) 0.0456(8) Uani d . 1 . .
O O4 0.3239(4) 0.7682(4) 0.0944(3) 0.0525(9) Uani d . 1 . .
C C1 0.8870(5) 0.8430(5) 0.3377(4) 0.0392(11) Uani d . 1 B .
C C2 0.7808(6) 0.8625(5) 0.4239(4) 0.0496(13) Uani d . 1 . .
H H2A 0.6871 0.8714 0.3883 0.060 Uiso calc R 1 A 1
H H2B 0.8190 0.9420 0.4741 0.060 Uiso calc R 1 A 1
S S1 0.6822(9) 0.7729(8) 0.6105(6) 0.094(2) Uani d P 0.502(9) B 1
C C3 0.7564(6) 0.7512(6) 0.4887(4) 0.0546(14) Uani d P 0.502(9) B 1
C C4 0.782(6) 0.628(3) 0.465(3) 0.090(2) Uani d P 0.502(9) B 1
H H4 0.8232 0.5987 0.4007 0.108 Uiso calc PR 0.502(9) B 1
C C5 0.742(19) 0.552(14) 0.544(14) 0.09(2) Uani d P 0.502(9) B 1
H H5 0.7519 0.4659 0.5390 0.107 Uiso calc PR 0.502(9) B 1
C C6 0.68(2) 0.617(18) 0.631(17) 0.10(2) Uani d P 0.502(9) B 1
H H6 0.6522 0.5811 0.6931 0.116 Uiso calc PR 0.502(9) B 1
S S1' 0.7801(14) 0.5963(7) 0.4449(7) 0.090(2) Uani d P 0.498(9) B 2
C C3' 0.7564(6) 0.7512(6) 0.4887(4) 0.0546(14) Uani d P 0.498(9) B 2
C C4' 0.709(4) 0.750(3) 0.591(3) 0.094(2) Uani d P 0.498(9) B 2
H H4' 0.6883 0.8234 0.6328 0.113 Uiso calc PR 0.498(9) B 2
C C5' 0.69(2) 0.634(17) 0.630(16) 0.09(2) Uani d P 0.498(9) B 2
H H5' 0.6633 0.6238 0.6993 0.111 Uiso calc PR 0.498(9) B 2
C C6' 0.73(2) 0.535(15) 0.560(15) 0.093(16) Uani d P 0.498(9) B 2
H H6' 0.7239 0.4497 0.5729 0.111 Uiso calc PR 0.498(9) B 2
C C7 0.3332(5) 0.7131(5) -0.0002(4) 0.0383(10) Uani d . 1 D .
C C8 0.2003(5) 0.6627(6) -0.0817(4) 0.0523(13) Uani d . 1 . .
H H8A 0.1862 0.5688 -0.0949 0.063 Uiso calc R 1 C 1
H H8B 0.1139 0.6861 -0.0483 0.063 Uiso calc R 1 C 1
S S2 0.3625(3) 0.7310(4) -0.2599(3) 0.0613(9) Uani d P 0.783(8) D 1
C C9 0.2088(6) 0.7109(5) -0.1905(4) 0.0457(12) Uani d P 0.783(8) D 1
C C10 0.094(4) 0.747(4) -0.246(3) 0.069(4) Uani d P 0.783(8) D 1
H H10 0.0008 0.7441 -0.2196 0.083 Uiso calc PR 0.783(8) D 1
C C11 0.129(6) 0.787(5) -0.345(3) 0.087(10) Uani d P 0.783(8) D 1
H H11 0.0620 0.8143 -0.3930 0.104 Uiso calc PR 0.783(8) D 1
C C12 0.272(7) 0.783(7) -0.367(6) 0.081(9) Uani d P 0.783(8) D 1
H H12 0.3149 0.8060 -0.4300 0.097 Uiso calc PR 0.783(8) D 1
S S2' 0.063(4) 0.739(4) -0.267(3) 0.069(4) Uani d P 0.217(8) D 2
C C9' 0.2088(6) 0.7109(5) -0.1905(4) 0.0457(12) Uani d P 0.217(8) D 2
C C10' 0.318(6) 0.711(6) -0.260(5) 0.0613(9) Uani d P 0.217(8) D 2
H H10' 0.4020 0.6758 -0.2461 0.074 Uiso calc PR 0.217(8) D 2
C C11' 0.30(2) 0.77(2) -0.35(2) 0.08(4) Uani d P 0.217(8) D 2
H H11' 0.3732 0.7960 -0.3941 0.091 Uiso calc PR 0.217(8) D 2
C C12' 0.16(2) 0.777(19) -0.378(12) 0.08(3) Uani d P 0.217(8) D 2
H H12' 0.1162 0.8001 -0.4428 0.100 Uiso calc PR 0.217(8) D 2
C C13 0.5429(6) 0.6015(5) 0.1980(4) 0.0505(13) Uani d . 1 . .
H H13A 0.5026 0.6387 0.2629 0.076 Uiso calc R 1 . .
H H13B 0.6224 0.5600 0.2197 0.076 Uiso calc R 1 . .
H H13C 0.4672 0.5387 0.1535 0.076 Uiso calc R 1 . .
C C14 0.6487(6) 0.9496(5) 0.1136(5) 0.0549(14) Uani d . 1 . .
H H14A 0.5993 0.9844 0.1746 0.082 Uiso calc R 1 . .
H H14B 0.6068 0.9696 0.0458 0.082 Uiso calc R 1 . .
H H14C 0.7520 0.9870 0.1239 0.082 Uiso calc R 1 . .
C C15 1.0898(7) 0.6159(5) 0.2174(5) 0.0594(15) Uani d . 1 . .
H H15A 1.0252 0.5940 0.2735 0.089 Uiso calc R 1 . .
H H15B 1.1774 0.5797 0.2270 0.089 Uiso calc R 1 . .
H H15C 1.0403 0.5814 0.1456 0.089 Uiso calc R 1 . .
C C16 1.1208(7) 0.9686(6) 0.1402(5) 0.0617(15) Uani d . 1 . .
H H16A 1.0683 0.9327 0.0696 0.093 Uiso calc R 1 . .
H H16B 1.2160 1.0160 0.1291 0.093 Uiso calc R 1 . .
H H16C 1.0658 1.0259 0.1805 0.093 Uiso calc R 1 . .

loop_
_atom_site_aniso_label
_atom_site_aniso_U_11
_atom_site_aniso_U_22
_atom_site_aniso_U_33
_atom_site_aniso_U_12
_atom_site_aniso_U_13
_atom_site_aniso_U_23
Sn1 0.03134(18) 0.03700(19) 0.03505(19) 0.00966(13) 0.00292(13) 0.00393(13)
Sn2 0.03394(19) 0.0430(2) 0.0377(2) 0.00999(14) 0.00003(13) 0.00405(14)
Cl1 0.0422(7) 0.0801(10) 0.0466(7) 0.0228(7) 0.0089(6) -0.0023(6)
Cl2 0.0373(7) 0.0929(11) 0.0523(8) 0.0124(7) -0.0067(6) -0.0057(7)
O1 0.0382(18) 0.062(2) 0.038(2) 0.0098(16) -0.0044(15) 0.0012(16)
O2 0.0342(18) 0.067(2) 0.0360(18) 0.0096(16) 0.0004(14) -0.0022(16)
O3 0.0340(17) 0.063(2) 0.0393(19) 0.0175(16) -0.0030(14) -0.0019(16)
O4 0.043(2) 0.067(2) 0.047(2) 0.0147(18) 0.0086(16) -0.0021(18)
C1 0.038(3) 0.043(3) 0.039(3) 0.012(2) 0.000(2) 0.010(2)
C2 0.044(3) 0.065(4) 0.046(3) 0.024(3) 0.009(2) 0.010(3)
S1 0.119(4) 0.097(4) 0.086(4) 0.038(3) 0.063(2) 0.035(3)
C3 0.048(3) 0.069(4) 0.049(3) 0.014(3) 0.007(2) 0.014(3)
C4 0.146(3) 0.074(5) 0.057(4) 0.034(4) 0.014(3) 0.014(3)
C5 0.12(5) 0.08(3) 0.08(4) 0.02(3) 0.00(3) 0.03(2)
C6 0.11(5) 0.10(4) 0.10(4) 0.02(3) 0.04(3) 0.05(3)
S1' 0.146(3) 0.074(5) 0.057(4) 0.034(4) 0.014(3) 0.014(3)
C3' 0.048(3) 0.069(4) 0.049(3) 0.014(3) 0.007(2) 0.014(3)
C4' 0.119(4) 0.097(4) 0.086(4) 0.038(3) 0.063(2) 0.035(3)
C5' 0.10(3) 0.11(5) 0.09(3) 0.03(4) 0.04(2) 0.05(4)
C6' 0.12(3) 0.08(4) 0.08(4) 0.01(3) 0.01(2) 0.03(2)
C7 0.033(2) 0.040(3) 0.042(3) 0.007(2) 0.002(2) 0.008(2)
C8 0.031(3) 0.071(4) 0.055(3) 0.010(2) 0.002(2) 0.009(3)
S2 0.072(2) 0.0661(18) 0.0522(13) 0.0244(15) 0.0142(15) 0.0144(11)
C9 0.046(3) 0.042(3) 0.047(3) 0.011(2) -0.006(2) 0.000(2)
C10 0.059(12) 0.072(5) 0.075(12) 0.010(7) -0.025(7) 0.015(7)
C11 0.099(18) 0.083(13) 0.08(2) 0.012(11) -0.033(15) 0.027(17)
C12 0.12(2) 0.076(18) 0.049(13) 0.016(15) -0.006(17) 0.017(10)
S2' 0.059(12) 0.072(5) 0.075(12) 0.010(7) -0.025(7) 0.015(7)
C9' 0.046(3) 0.042(3) 0.047(3) 0.011(2) -0.006(2) 0.000(2)
C10' 0.072(2) 0.0661(18) 0.0522(13) 0.0244(15) 0.0142(15) 0.0144(11)
C11' 0.10(6) 0.07(6) 0.06(7) 0.01(4) 0.00(5) 0.02(4)
C12' 0.10(7) 0.08(4) 0.06(6) 0.00(4) -0.03(5) 0.02(5)
C13 0.055(3) 0.048(3) 0.050(3) 0.009(3) 0.005(2) 0.011(2)
C14 0.058(3) 0.043(3) 0.063(4) 0.009(3) 0.000(3) 0.012(3)
C15 0.061(4) 0.046(3) 0.073(4) 0.015(3) 0.006(3) 0.010(3)
C16 0.065(4) 0.063(4) 0.066(4) 0.022(3) 0.015(3) 0.027(3)

loop_
_atom_type_symbol
_atom_type_description
_atom_type_scat_dispersion_real
_atom_type_scat_dispersion_imag
_atom_type_scat_source
C C 0.0033 0.0016 'International Tables Vol C Tables 4.2.6.8 and 6.1.1.4'
H H 0.0000 0.0000 'International Tables Vol C Tables 4.2.6.8 and 6.1.1.4'
S S 0.1246 0.1234 'International Tables Vol C Tables 4.2.6.8 and 6.1.1.4'
O O 0.0106 0.0060 'International Tables Vol C Tables 4.2.6.8 and 6.1.1.4'
Sn Sn -0.6537 1.4246 'International Tables Vol C Tables 4.2.6.8 and 6.1.1.4'
Cl Cl 0.1484 0.1585 'International Tables Vol C Tables 4.2.6.8 and 6.1.1.4'

loop_
_geom_angle_atom_site_label_1
_geom_angle_atom_site_label_2
_geom_angle_atom_site_label_3
_geom_angle_site_symmetry_3
_geom_angle
C14 Sn1 C13 . 140.1(2)
C14 Sn1 O3 . 98.89(18)
C13 Sn1 O3 . 97.05(18)
C14 Sn1 Cl1 . 108.22(17)
C13 Sn1 Cl1 . 108.83(15)
O3 Sn1 Cl1 . 87.44(9)
C14 Sn1 O1 . 84.14(18)
C13 Sn1 O1 . 86.87(17)
O3 Sn1 O1 . 169.29(12)
Cl1 Sn1 O1 . 81.85(9)
C15 Sn2 C16 . 139.9(3)
C15 Sn2 O2 . 98.55(19)
C16 Sn2 O2 . 99.14(19)
C15 Sn2 Cl2 . 107.45(17)
C16 Sn2 Cl2 . 108.80(19)
O2 Sn2 Cl2 . 88.31(9)
C15 Sn2 O4 1_655 83.98(19)
C16 Sn2 O4 1_655 84.37(19)
O2 Sn2 O4 1_655 170.58(12)
Cl2 Sn2 O4 1_655 82.28(9)
C1 O1 Sn1 . 142.4(3)
C1 O2 Sn2 . 108.5(3)
C7 O3 Sn1 . 109.3(3)
C7 O4 Sn2 1_455 143.5(3)
O1 C1 O2 . 120.4(4)
O1 C1 C2 . 122.3(4)
O2 C1 C2 . 117.3(4)
C1 C2 C3 . 111.6(4)
C1 C2 H2A . 109.3
C3 C2 H2A . 109.3
C1 C2 H2B . 109.3
C3 C2 H2B . 109.3
H2A C2 H2B . 108.0
C3 S1 C6 . 93(6)
C4 C3 C2 . 130.6(19)
C4 C3 S1 . 110.9(19)
C2 C3 S1 . 118.4(5)
C3 C4 C5 . 114(7)
C3 C4 H4 . 123.1
C5 C4 H4 . 123.1
C6 C5 C4 . 113(10)
C6 C5 H5 . 123.5
C4 C5 H5 . 123.5
C5 C6 S1 . 110(10)
S1 C6 H6 . 127.0
C5' C4' H4' . 121.9
C6' C5' C4' . 116(10)
C6' C5' H5' . 122.2
C4' C5' H5' . 124.00
C5' C6' S1' . 106(10)
C5' C6' H6' . 125.8
S1' C6' H6' . 126.9
O4 C7 O3 . 120.8(4)
O4 C7 C8 . 122.5(4)
O3 C7 C8 . 116.6(4)
C9 C8 C7 . 115.2(4)
C9 C8 H8A . 108.5
C7 C8 H8A . 108.5
C9 C8 H8B . 108.5
C7 C8 H8B . 108.5
H8A C8 H8B . 107.5
C9 S2 C12 . 92(2)
C10 C9 C8 . 124(2)
C10 C9 S2 . 111(2)
C8 C9 S2 . 124.6(4)
C9 C10 C11 . 113(4)
C9 C10 H10 . 123.4
C11 C10 H10 . 123.4
C12 C11 C10 . 113(4)
C12 C11 H11 . 123.6
C10 C11 H11 . 123.6
C11 C12 S2 . 110(4)
C11 C12 H12 . 124.8
S2 C12 H12 . 124.8
C11' C10' H10' . 122.6
C12' C11' C10' . 115(10)
C11' C12' S2' . 105(10)
Sn1 C13 H13A . 109.5
Sn1 C13 H13B . 109.5
H13A C13 H13B . 109.5
Sn1 C13 H13C . 109.5
H13A C13 H13C . 109.5
H13B C13 H13C . 109.5
Sn1 C14 H14A . 109.5
Sn1 C14 H14B . 109.5
H14A C14 H14B . 109.5
Sn1 C14 H14C . 109.5
H14A C14 H14C . 109.5
H14B C14 H14C . 109.5
Sn2 C15 H15A . 109.5
Sn2 C15 H15B . 109.5
H15A C15 H15B . 109.5
Sn2 C15 H15C . 109.5
H15A C15 H15C . 109.5
H15B C15 H15C . 109.5
Sn2 C16 H16A . 109.5
Sn2 C16 H16B . 109.5
H16A C16 H16B . 109.5
Sn2 C16 H16C . 109.5
H16A C16 H16C . 109.5
H16B C16 H16C . 109.5

loop_
_geom_bond_atom_site_label_1
_geom_bond_atom_site_label_2
_geom_bond_site_symmetry_2
_geom_bond_distance
Sn1 C14 . 2.093(5)
Sn1 C13 . 2.098(5)
Sn1 O3 . 2.151(3)
Sn1 Cl1 . 2.3766(13)
Sn1 O1 . 2.479(3)
Sn2 C15 . 2.091(5)
Sn2 C16 . 2.109(5)
Sn2 O2 . 2.155(3)
Sn2 Cl2 . 2.3670(14)
Sn2 O4 1_655 2.463(3)
O1 C1 . 1.241(5)
O2 C1 . 1.280(6)
O3 C7 . 1.276(5)
O4 C7 . 1.236(6)
O4 Sn2 1_455 2.463(3)
C1 C2 . 1.497(7)
C2 C3 . 1.500(7)
C2 H2A . 0.9700
C2 H2B . 0.9700
S1 C3 . 1.678(7)
S1 C6 . 1.7(2)
C3 C4 . 1.36(3)
C4 C5 . 1.37(12)
C4 H4 . 0.9300
C5 C6 . 1.4(2)
C5 H5 . 0.9300
C6 H6 . 0.9300
S1' C6' . 1.69(13)
C4' C5' . 1.36(19)
C4' H4' . 0.9300
C5' C6' . 1.3(2)
C5' H5' . 0.9100
C6' H6' . 0.9300
C7 C8 . 1.506(7)
C8 C9 . 1.490(7)
C8 H8A . 0.9700
C8 H8B . 0.9700
S2 C9 . 1.690(6)
S2 C12 . 1.71(6)
C9 C10 . 1.36(3)
C10 C11 . 1.38(5)
C10 H10 . 0.9300
C11 C12 . 1.37(8)
C11 H11 . 0.9300
C12 H12 . 0.9300
S2' C12' . 1.70(16)
C10' C11' . 1.4(2)
C10' H10' . 0.9300
C11' C12' . 1.3(3)
C11' H11' . 0.9200
C12' H12' . 0.9500
C13 H13A . 0.9600
C13 H13B . 0.9600
C13 H13C . 0.9600
C14 H14A . 0.9600
C14 H14B . 0.9600
C14 H14C . 0.9600
C15 H15A . 0.9600
C15 H15B . 0.9600
C15 H15C . 0.9600
C16 H16A . 0.9600
C16 H16B . 0.9600
C16 H16C . 0.9600
